data_2206055
loop_
_publ_author_name
'Chellamuthu Muthamizhchelvan'
'Kolandaivelu Saminathan'
'Krishnan SethuSankar'
'Jan Fraanje'
'Rene Peschar'
'Kandasamy Sivakumar'

_publ_section_title
;
 Ethylaminium picrate
;
_journal_issue 6
_journal_name_full 'Acta Crystallographica Section E'
_journal_page_first o1546
_journal_page_last o1548
_journal_paper_doi 10.1107/S1600536805013644
_journal_volume 61
_journal_year 2005
_chemical_formula_iupac 'C2 H8 N1 +, C6 H2 N3 O7 -'
_chemical_formula_moiety 'C2 H8 N1 +, C6 H2 N3 O7 -'
_chemical_formula_sum 'C8 H10 N4 O7'
_chemical_formula_weight 274.20
_chemical_name_systematic
;
Ethylaminium picrate
;
_space_group_IT_number 14
_symmetry_cell_setting monoclinic
_symmetry_space_group_name_Hall '-P 2yn'
_symmetry_space_group_name_H-M 'P 1 21/n 1'
_atom_sites_solution_hydrogens difmap
_atom_sites_solution_primary direct
_atom_sites_solution_secondary difmap
_audit_creation_method SHELXL-97
_cell_angle_alpha 90.00
_cell_angle_beta 111.520(10)
_cell_angle_gamma 90.00
_cell_formula_units_Z 4
_cell_length_a 11.6160(10)
_cell_length_b 8.6630(10)
_cell_length_c 12.0460(10)
_cell_measurement_reflns_used 25
_cell_measurement_temperature 293(2)
_cell_measurement_theta_max 45
_cell_measurement_theta_min 25
_cell_volume 1127.7(2)
_computing_cell_refinement 'CAD-4 EXPRESS'
_computing_data_collection 'CAD-4 EXPRESS (Enraf--Nonius, 1994)'
_computing_data_reduction 'XCAD4 (Harms & Wocadlo, 1995)'
_computing_molecular_graphics 'ORTEP-3 (Farrugia, 1997) and PLATON (Spek, 2003)'
_computing_publication_material SHELXL97
_computing_structure_refinement 'SHELXL97 (Sheldrick, 1997)'
_computing_structure_solution 'SHELXS97 (Sheldrick, 1997)'
_diffrn_ambient_temperature 293(2)
_diffrn_measured_fraction_theta_full 0.999
_diffrn_measured_fraction_theta_max 1.000
_diffrn_measurement_device_type 'Enraf--Nonius CAD-4'
_diffrn_measurement_method \w-2\q
_diffrn_radiation_monochromator graphite
_diffrn_radiation_source 'fine-focus sealed tube'
_diffrn_radiation_type CuK\a
_diffrn_radiation_wavelength 1.54180
_diffrn_reflns_av_R_equivalents 0.0629
_diffrn_reflns_av_sigmaI/netI 0.0449
_diffrn_reflns_limit_h_max 13
_diffrn_reflns_limit_h_min -14
_diffrn_reflns_limit_k_max 4
_diffrn_reflns_limit_k_min -10
_diffrn_reflns_limit_l_max 15
_diffrn_reflns_limit_l_min -6
_diffrn_reflns_number 2646
_diffrn_reflns_theta_full 74.96
_diffrn_reflns_theta_max 74.96
_diffrn_reflns_theta_min 4.52
_diffrn_standards_decay_% 1
_diffrn_standards_interval_count 100
_diffrn_standards_number 2
_exptl_absorpt_coefficient_mu 1.258
_exptl_absorpt_correction_T_max 0.671
_exptl_absorpt_correction_T_min 0.404
_exptl_absorpt_correction_type psi-scan
_exptl_absorpt_process_details '(North et al. 1968)'
_exptl_crystal_colour red
_exptl_crystal_density_diffrn 1.615
_exptl_crystal_density_method 'not measured'
_exptl_crystal_description block
_exptl_crystal_F_000 568
_exptl_crystal_size_max 0.58
_exptl_crystal_size_mid 0.38
_exptl_crystal_size_min 0.32
_refine_diff_density_max 0.680
_refine_diff_density_min -0.364
_refine_ls_extinction_coef 0.025(3)
_refine_ls_extinction_expression Fc^*^=kFc[1+0.001xFc^2^\l^3^/sin(2\q)]^-1/4^
_refine_ls_extinction_method SHELXL97
_refine_ls_goodness_of_fit_ref 1.082
_refine_ls_hydrogen_treatment mixed
_refine_ls_matrix_type full
_refine_ls_number_parameters 194
_refine_ls_number_reflns 2325
_refine_ls_number_restraints 0
_refine_ls_restrained_S_all 1.082
_refine_ls_R_factor_all 0.0873
_refine_ls_R_factor_gt 0.0793
_refine_ls_shift/su_max 0.000
_refine_ls_shift/su_mean 0.000
_refine_ls_structure_factor_coef Fsqd
_refine_ls_weighting_details 'calc w = 1/[\s^2^(Fo^2^)+(0.1181P)^2^+1.0073P] where P = (Fo^2^+2Fc^2^)/3'
_refine_ls_weighting_scheme calc
_refine_ls_wR_factor_gt 0.2135
_refine_ls_wR_factor_ref 0.2262
_reflns_number_gt 2006
_reflns_number_total 2325
_reflns_threshold_expression I>2\s(I)
_cod_data_source_file sg6006.cif
_cod_data_source_block I
_cod_depositor_comments
;
The following automatic conversions were performed:
'_symmetry_cell_setting' value 'Monoclinic' changed to 'monoclinic'
according to '/home/saulius/struct/CIF-dictionaries/cif_core.dic'
dictionary named 'cif_core.dic' version 2.4.1 from 2010-06-29.

Automatic conversion script
Id: cif_fix_enum 1527 2010-12-29 10:47:43Z saulius 

The following automatic conversions were performed:

'_symmetry_cell_setting' value 'Monoclinic' changed to 'monoclinic'
according to /home/saulius/struct/CIF-dictionaries/cif_core.dic
dictionary named 'cif_core.dic' version 2.4.1 from 2010-06-29.

Automatic conversion script
Id: cif_fix_values 1715 2011-07-08 13:25:40Z adriana 
;
_cod_original_cell_volume 1127.70(19)
_cod_original_sg_symbol_H-M 'P 21/n'
_cod_database_code 2206055
_cod_database_fobs_code 2206055

loop_
_symmetry_equiv_pos_as_xyz
'x, y, z'
'-x+1/2, y+1/2, -z+1/2'
'-x, -y, -z'
'x-1/2, -y-1/2, z-1/2'

loop_
_atom_site_label
_atom_site_fract_x
_atom_site_fract_y
_atom_site_fract_z
_atom_site_U_iso_or_equiv
_atom_site_adp_type
_atom_site_calc_flag
_atom_site_refinement_flags
_atom_site_occupancy
_atom_site_type_symbol
O1 0.84337(18) 0.4117(2) 0.5369(2) 0.0535(6) Uani d . 1 O
O2 0.8477(2) 0.1269(3) 0.4444(2) 0.0646(7) Uani d . 1 O
O3 0.8365(3) -0.0447(3) 0.5685(3) 0.0723(8) Uani d . 1 O
O4 0.4755(3) 0.0019(3) 0.6724(3) 0.0889(10) Uani d . 1 O
O5 0.4626(2) 0.2159(4) 0.7596(3) 0.0753(8) Uani d . 1 O
O6 0.6176(3) 0.6787(3) 0.6456(2) 0.0747(8) Uani d . 1 O
O7 0.6987(3) 0.6645(3) 0.5132(3) 0.0826(9) Uani d . 1 O
N1 0.8118(2) 0.0838(3) 0.5226(2) 0.0492(6) Uani d . 1 N
N2 0.5025(2) 0.1373(4) 0.6968(2) 0.0593(7) Uani d . 1 N
N3 0.6655(2) 0.6047(3) 0.5888(2) 0.0509(6) Uani d . 1 N
C1 0.7587(2) 0.3517(3) 0.5631(2) 0.0431(6) Uani d . 1 C
C2 0.7388(2) 0.1871(3) 0.5641(2) 0.0441(6) Uani d . 1 C
C3 0.6568(3) 0.1175(4) 0.6060(3) 0.0481(7) Uani d . 1 C
C4 0.5870(2) 0.2099(4) 0.6498(2) 0.0484(7) Uani d . 1 C
C5 0.5952(3) 0.3691(4) 0.6485(3) 0.0484(7) Uani d . 1 C
C6 0.6732(2) 0.4371(3) 0.6013(2) 0.0438(6) Uani d . 1 C
N4 0.9193(2) 0.6892(3) 0.4605(2) 0.0508(6) Uani d . 1 N
C7 0.8437(3) 0.7032(5) 0.3328(3) 0.0639(9) Uani d . 1 C
H7A 0.7596 0.7299 0.3234 0.077 Uiso calc R 1 H
H7B 0.8417 0.6046 0.2940 0.077 Uiso calc R 1 H
C8 0.8944(4) 0.8245(5) 0.2737(3) 0.0663(9) Uani d . 1 C
H8A 0.9021 0.9205 0.3156 0.099 Uiso calc R 1 H
H8B 0.8392 0.8375 0.1924 0.099 Uiso calc R 1 H
H8C 0.9742 0.7928 0.2754 0.099 Uiso calc R 1 H
H3 0.648(3) 0.009(5) 0.611(3) 0.062(10) Uiso d . 1 H
H5 0.546(4) 0.436(4) 0.667(3) 0.065(10) Uiso d . 1 H
H1N 0.887(5) 0.599(6) 0.488(4) 0.096(15) Uiso d . 1 H
H2N 0.919(3) 0.781(4) 0.495(3) 0.057(9) Uiso d . 1 H
H3N 0.996(4) 0.672(5) 0.484(4) 0.066(11) Uiso d . 1 H

loop_
_atom_site_aniso_label
_atom_site_aniso_U_11
_atom_site_aniso_U_22
_atom_site_aniso_U_33
_atom_site_aniso_U_12
_atom_site_aniso_U_13
_atom_site_aniso_U_23
O1 0.0427(10) 0.0480(11) 0.0754(14) 0.0010(8) 0.0284(10) 0.0049(9)
O2 0.0706(15) 0.0639(14) 0.0740(15) 0.0014(11) 0.0441(13) -0.0049(11)
O3 0.0868(18) 0.0455(12) 0.0972(19) 0.0107(11) 0.0487(16) 0.0030(12)
O4 0.098(2) 0.0706(18) 0.122(2) -0.0198(15) 0.068(2) 0.0009(16)
O5 0.0630(15) 0.098(2) 0.0788(17) -0.0023(13) 0.0422(14) -0.0043(14)
O6 0.0890(18) 0.0630(15) 0.0822(17) 0.0186(13) 0.0431(15) -0.0080(12)
O7 0.0853(18) 0.0546(14) 0.137(3) 0.0086(12) 0.0750(19) 0.0164(15)
N1 0.0453(12) 0.0442(13) 0.0607(14) -0.0017(9) 0.0226(11) -0.0055(10)
N2 0.0478(14) 0.0710(18) 0.0626(15) -0.0022(12) 0.0243(12) 0.0058(13)
N3 0.0368(12) 0.0506(14) 0.0640(15) 0.0000(9) 0.0169(11) -0.0062(11)
C1 0.0327(12) 0.0464(14) 0.0462(13) 0.0004(10) 0.0096(10) 0.0001(11)
C2 0.0385(12) 0.0451(14) 0.0483(13) 0.0025(10) 0.0154(11) -0.0027(11)
C3 0.0441(14) 0.0473(15) 0.0507(15) -0.0029(11) 0.0147(12) 0.0009(12)
C4 0.0375(13) 0.0584(17) 0.0506(15) -0.0015(11) 0.0178(12) 0.0030(12)
C5 0.0367(13) 0.0573(17) 0.0492(14) 0.0021(11) 0.0132(11) -0.0030(12)
C6 0.0359(12) 0.0449(14) 0.0476(13) 0.0006(10) 0.0118(10) -0.0021(11)
N4 0.0430(13) 0.0456(14) 0.0662(16) 0.0027(10) 0.0227(12) 0.0023(12)
C7 0.0480(16) 0.078(2) 0.0658(19) -0.0103(15) 0.0216(15) -0.0103(17)
C8 0.074(2) 0.067(2) 0.0571(18) 0.0024(17) 0.0234(16) 0.0008(15)

loop_
_atom_type_symbol
_atom_type_description
_atom_type_scat_dispersion_real
_atom_type_scat_dispersion_imag
_atom_type_scat_source
C C 0.0181 0.0091 'International Tables Vol C Tables 4.2.6.8 and 6.1.1.4'
H H 0.0000 0.0000 'International Tables Vol C Tables 4.2.6.8 and 6.1.1.4'
N N 0.0311 0.0180 'International Tables Vol C Tables 4.2.6.8 and 6.1.1.4'
O O 0.0492 0.0322 'International Tables Vol C Tables 4.2.6.8 and 6.1.1.4'

loop_
_geom_angle_atom_site_label_1
_geom_angle_atom_site_label_2
_geom_angle_atom_site_label_3
_geom_angle
_geom_angle_publ_flag
O2 N1 O3 122.3(3) ?
O2 N1 C2 119.3(2) ?
O3 N1 C2 118.4(2) ?
O4 N2 O5 124.0(3) ?
O4 N2 C4 118.4(3) ?
O5 N2 C4 117.7(3) ?
O6 N3 O7 122.0(3) ?
O6 N3 C6 119.5(3) ?
O7 N3 C6 118.3(2) ?
O1 C1 C6 124.4(3) y
O1 C1 C2 123.7(2) y
C6 C1 C2 111.9(2) y
C3 C2 N1 115.5(3) ?
C3 C2 C1 124.8(3) ?
N1 C2 C1 119.6(2) ?
C2 C3 C4 118.2(3) ?
C2 C3 H3 124(2) ?
C4 C3 H3 117(2) ?
C3 C4 C5 121.6(3) ?
C3 C4 N2 118.5(3) ?
C5 C4 N2 119.9(3) ?
C6 C5 C4 119.5(3) ?
C6 C5 H5 114(2) ?
C4 C5 H5 126(2) ?
C5 C6 C1 123.4(3) ?
C5 C6 N3 116.5(2) ?
C1 C6 N3 120.1(2) ?
C7 N4 H1N 105(3) ?
C7 N4 H2N 108(2) ?
H1N N4 H2N 119(4) ?
C7 N4 H3N 121(3) ?
H1N N4 H3N 103(4) ?
H2N N4 H3N 101(4) ?
N4 C7 C8 111.4(3) y
N4 C7 H7A 109.3 ?
C8 C7 H7A 109.3 ?
N4 C7 H7B 109.3 ?
C8 C7 H7B 109.3 ?
H7A C7 H7B 108.0 ?
C7 C8 H8A 109.5 ?
C7 C8 H8B 109.5 ?
H8A C8 H8B 109.5 ?
C7 C8 H8C 109.5 ?
H8A C8 H8C 109.5 ?
H8B C8 H8C 109.5 ?

loop_
_geom_bond_atom_site_label_1
_geom_bond_atom_site_label_2
_geom_bond_distance
_geom_bond_publ_flag
O1 C1 1.251(3) y
O2 N1 1.221(3) ?
O3 N1 1.229(3) ?
O4 N2 1.222(4) ?
O5 N2 1.228(4) ?
O6 N3 1.212(3) ?
O7 N3 1.226(4) ?
N1 C2 1.442(3) ?
N2 C4 1.445(4) ?
N3 C6 1.459(4) ?
C1 C6 1.442(4) y
C1 C2 1.445(4) y
C2 C3 1.371(4) ?
C3 C4 1.375(4) ?
C3 H3 0.95(4) ?
C4 C5 1.383(4) ?
C5 C6 1.368(4) ?
C5 H5 0.90(4) ?
N4 C7 1.470(4) y
N4 H1N 0.97(5) ?
N4 H2N 0.90(4) ?
N4 H3N 0.85(5) ?
C7 C8 1.504(5) y
C7 H7A 0.9700 ?
C7 H7B 0.9700 ?
C8 H8A 0.9600 ?
C8 H8B 0.9600 ?
C8 H8C 0.9600 ?

loop_
_geom_hbond_atom_site_label_D
_geom_hbond_atom_site_label_H
_geom_hbond_atom_site_label_A
_geom_hbond_site_symmetry_A
_geom_hbond_distance_DH
_geom_hbond_distance_HA
_geom_hbond_distance_DA
_geom_hbond_angle_DHA
N4 H1N O1 . 0.97(5) 1.86(5) 2.828(3) 173(4)
N4 H1N O7 . 0.97(5) 2.39(5) 2.866(4) 109(3)
N4 H3N O1 3_766 0.85(5) 2.10(5) 2.881(3) 153(4)
N4 H3N O2 3_766 0.85(5) 2.43(4) 2.984(4) 123(3)
N4 H2N O3 1_565 0.90(4) 2.14(4) 2.975(4) 154(3)
C7 H7A O5 3_666 0.97 2.45 3.389(4) 164
C8 H8C O6 4_675 0.96 2.68 3.470(5) 140

loop_
_geom_torsion_atom_site_label_1
_geom_torsion_atom_site_label_2
_geom_torsion_atom_site_label_3
_geom_torsion_atom_site_label_4
_geom_torsion
O2 N1 C2 C3 151.0(3)
O3 N1 C2 C3 -29.6(4)
O2 N1 C2 C1 -31.1(4)
O3 N1 C2 C1 148.3(3)
O1 C1 C2 C3 171.7(3)
C6 C1 C2 C3 -5.5(4)
O1 C1 C2 N1 -5.9(4)
C6 C1 C2 N1 176.8(2)
N1 C2 C3 C4 178.3(2)
C1 C2 C3 C4 0.5(4)
C2 C3 C4 C5 2.2(4)
C2 C3 C4 N2 -178.5(3)
O4 N2 C4 C3 -16.1(4)
O5 N2 C4 C3 163.6(3)
O4 N2 C4 C5 163.2(3)
O5 N2 C4 C5 -17.1(4)
C3 C4 C5 C6 0.8(4)
N2 C4 C5 C6 -178.5(2)
C4 C5 C6 C1 -6.7(4)
C4 C5 C6 N3 172.4(3)
O1 C1 C6 C5 -168.6(3)
C2 C1 C6 C5 8.6(4)
O1 C1 C6 N3 12.3(4)
C2 C1 C6 N3 -170.4(2)
O6 N3 C6 C5 18.6(4)
O7 N3 C6 C5 -155.3(3)
O6 N3 C6 C1 -162.3(3)
O7 N3 C6 C1 23.8(4)
